data_1506311
loop_
_publ_author_name
'Ishibashi, Koichi'
'Tsue, Hirohito'
'Tokita, Satoshi'
'Matsui, Kazuhiro'
'Takahashi, Hiroki'
'Tamura, Rui'

_publ_section_title
;
 Regioselectively N-methylated azacalix[8]arene octamethyl ether prepared
 by catalytic aryl amination reaction using a temporal N-silylation
 protocol.
;
_journal_issue 26
_journal_name_full 'Organic letters'
_journal_page_first 5991
_journal_page_last 5994
_journal_paper_doi 10.1021/ol062459p
_journal_volume 8
_journal_year 2006
_chemical_formula_moiety 'C105.50 H143 N8 O8.50 '
_chemical_formula_sum 'C105.5 H143 N8 O8.5'
_chemical_formula_weight 1659.34
_space_group_IT_number 15
_symmetry_cell_setting monoclinic
_symmetry_Int_Tables_number 15
_symmetry_space_group_name_Hall '-C 2yc'
_symmetry_space_group_name_H-M 'C 1 2/c 1'
_cell_angle_alpha 90.0000
_cell_angle_beta 102.267(7)
_cell_angle_gamma 90.0000
_cell_formula_units_Z 4
_cell_length_a 24.468(2)
_cell_length_b 24.214(3)
_cell_length_c 19.3043(19)
_cell_measurement_reflns_used 26792
_cell_measurement_temperature 173.1
_cell_measurement_theta_max 27.5
_cell_measurement_theta_min 3.0
_cell_volume 11176(2)
_computing_cell_refinement PROCESS-AUTO
_computing_data_collection PROCESS-AUTO
_computing_data_reduction CrystalStructure
_computing_publication_material 'CrystalStructure 3.7.0'
_computing_structure_refinement SHELXL
_computing_structure_solution SIR97
_diffrn_detector_area_resol_mean 10.00
_diffrn_measured_fraction_theta_full 0.789
_diffrn_measured_fraction_theta_max 0.789
_diffrn_measurement_device_type 'Rigaku RAXIS-RAPID'
_diffrn_measurement_method \w
_diffrn_radiation_type 'Mo K\a'
_diffrn_radiation_wavelength 0.71075
_diffrn_reflns_av_R_equivalents 0.135
_diffrn_reflns_limit_h_max 31
_diffrn_reflns_limit_h_min -31
_diffrn_reflns_limit_k_max 31
_diffrn_reflns_limit_k_min -31
_diffrn_reflns_limit_l_max 23
_diffrn_reflns_limit_l_min -25
_diffrn_reflns_number 51919
_diffrn_reflns_theta_full 27.48
_diffrn_reflns_theta_max 27.48
_exptl_absorpt_coefficient_mu 0.062
_exptl_absorpt_correction_type none
_exptl_crystal_colour colorless
_exptl_crystal_density_diffrn 0.986
_exptl_crystal_density_method 'not measured'
_exptl_crystal_description block
_exptl_crystal_F_000 3600.00
_exptl_crystal_size_max 0.50
_exptl_crystal_size_mid 0.40
_exptl_crystal_size_min 0.40
_refine_diff_density_max 0.89
_refine_diff_density_min -0.31
_refine_ls_extinction_method none
_refine_ls_goodness_of_fit_ref 1.136
_refine_ls_hydrogen_treatment refall
_refine_ls_number_parameters 578
_refine_ls_number_reflns 11618
_refine_ls_R_factor_gt 0.1226
_refine_ls_shift/su_max 0.0000
_refine_ls_structure_factor_coef Fsqd
_refine_ls_weighting_details 'w = 1/[\s^2^(Fo^2^)+(0.2000P)^2^+0.0000P] where P=(Fo^2^+2Fc^2^)/3'
_refine_ls_weighting_scheme calc
_refine_ls_wR_factor_ref 0.3856
_reflns_number_gt 5493
_reflns_number_total 10111
_reflns_threshold_expression F^2^>2.0\s(F^2^)
_cod_data_source_file ol062459psi20061006_055645.cif
_cod_data_source_block '_NMe4H4-ACA8-OMe'
_cod_original_cell_volume 11175.8(20)
_cod_original_formula_sum 'C105.50 H143 N8 O8.50 '
_cod_database_code 1506311

loop_
_symmetry_equiv_pos_site_id
_symmetry_equiv_pos_as_xyz
1 +X,+Y,+Z
2 -X,+Y,1/2-Z
3 -X,-Y,-Z
4 +X,-Y,1/2+Z
5 1/2+X,1/2+Y,+Z
6 1/2-X,1/2+Y,1/2-Z
7 1/2-X,1/2-Y,-Z
8 1/2+X,1/2-Y,1/2+Z

loop_
_atom_site_label
_atom_site_type_symbol
_atom_site_fract_x
_atom_site_fract_y
_atom_site_fract_z
_atom_site_U_iso_or_equiv
_atom_site_adp_type
_atom_site_occupancy
_atom_site_symmetry_multiplicity
_atom_site_calc_flag
_atom_site_refinement_flags
O(1) O 0.22604(11) 0.20377(12) 0.75109(14) 0.0379(6) Uani 1.00 1 d .
O(2) O 0.43965(10) 0.14558(12) 0.66188(14) 0.0399(6) Uani 1.00 1 d .
O(3) O 0.29095(10) 0.07876(12) 0.71669(13) 0.0367(6) Uani 1.00 1 d .
O(4) O 0.61671(11) 0.16725(12) 0.65305(13) 0.0406(7) Uani 1.00 1 d .
O(5) O 0.5000 0.5566(8) 0.7500 0.122(5) Uiso 0.50 2 d SP
N(1) N 0.70336(12) 0.22760(12) 0.61468(17) 0.0329(7) Uani 1.00 1 d .
N(2) N 0.51089(12) 0.17397(19) 0.57883(19) 0.0493(10) Uani 1.00 1 d .
N(3) N 0.33389(12) 0.10867(16) 0.60769(18) 0.0393(8) Uani 1.00 1 d .
N(4) N 0.17860(12) 0.09825(14) 0.72193(17) 0.0359(7) Uani 1.00 1 d .
C(1) C 0.64939(13) 0.22755(17) 0.5702(2) 0.0323(8) Uani 1.00 1 d .
C(2) C 0.63640(14) 0.25976(17) 0.5092(2) 0.0344(8) Uani 1.00 1 d .
C(3) C 0.58184(14) 0.26366(18) 0.4688(2) 0.0363(8) Uani 1.00 1 d .
C(4) C 0.54011(14) 0.23467(19) 0.4919(2) 0.0394(9) Uani 1.00 1 d .
C(5) C 0.55187(14) 0.20109(18) 0.5519(2) 0.0371(9) Uani 1.00 1 d .
C(6) C 0.60685(14) 0.19683(18) 0.5904(2) 0.0351(8) Uani 1.00 1 d .
C(7) C 0.45739(13) 0.15674(18) 0.5448(2) 0.0354(8) Uani 1.00 1 d .
C(8) C 0.43910(16) 0.15211(19) 0.4717(2) 0.0404(9) Uani 1.00 1 d .
C(9) C 0.38552(16) 0.13405(19) 0.4423(2) 0.0394(9) Uani 1.00 1 d .
C(10) C 0.34988(14) 0.12000(18) 0.4869(2) 0.0381(9) Uani 1.00 1 d .
C(11) C 0.36699(14) 0.12433(17) 0.5600(2) 0.0347(8) Uani 1.00 1 d .
C(12) C 0.42080(13) 0.14329(17) 0.5888(2) 0.0344(8) Uani 1.00 1 d .
C(13) C 0.27638(13) 0.11760(16) 0.6013(2) 0.0319(8) Uani 1.00 1 d .
C(14) C 0.24184(14) 0.14321(17) 0.5436(2) 0.0345(8) Uani 1.00 1 d .
C(15) C 0.18485(14) 0.15047(17) 0.5422(2) 0.0368(8) Uani 1.00 1 d .
C(16) C 0.16468(14) 0.13497(18) 0.6016(2) 0.0383(9) Uani 1.00 1 d .
C(17) C 0.19820(13) 0.11193(17) 0.6606(2) 0.0333(8) Uani 1.00 1 d .
C(18) C 0.25477(13) 0.10155(17) 0.65890(19) 0.0313(8) Uani 1.00 1 d .
C(19) C 0.21024(13) 0.11307(17) 0.7905(2) 0.0331(8) Uani 1.00 1 d .
C(20) C 0.21397(14) 0.07546(17) 0.8458(2) 0.0350(8) Uani 1.00 1 d .
C(21) C 0.24287(16) 0.08685(17) 0.9136(2) 0.0367(8) Uani 1.00 1 d .
C(22) C 0.27104(13) 0.13702(18) 0.9253(2) 0.0359(8) Uani 1.00 1 d .
C(23) C 0.26822(13) 0.17569(16) 0.8715(2) 0.0308(7) Uani 1.00 1 d .
C(24) C 0.23626(13) 0.16427(17) 0.8042(2) 0.0324(8) Uani 1.00 1 d .
C(25) C 0.57001(16) 0.2975(2) 0.4010(2) 0.0448(10) Uani 1.00 1 d .
C(26) C 0.6009(2) 0.3526(3) 0.4101(4) 0.089(2) Uani 1.00 1 d .
C(27) C 0.5913(4) 0.2657(3) 0.3436(3) 0.110(3) Uani 1.00 1 d .
C(28) C 0.5081(2) 0.3120(3) 0.3768(4) 0.104(3) Uani 1.00 1 d .
C(29) C 0.36692(19) 0.1291(2) 0.3621(2) 0.0522(12) Uani 1.00 1 d .
C(30) C 0.3958(2) 0.0777(4) 0.3391(4) 0.105(3) Uani 1.00 1 d .
C(31) C 0.3824(4) 0.1795(4) 0.3256(3) 0.126(4) Uani 1.00 1 d .
C(32) C 0.3039(2) 0.1186(3) 0.3363(2) 0.080(2) Uani 1.00 1 d .
C(33) C 0.14680(19) 0.1759(2) 0.4774(2) 0.0515(11) Uani 1.00 1 d .
C(34) C 0.1787(5) 0.2347(5) 0.4643(6) 0.077(2) Uiso 0.51 1 d P
C(35) C 0.1721(5) 0.1861(6) 0.4166(7) 0.0768(19) Uiso 0.47 1 d P
C(36) C 0.1467(4) 0.1430(5) 0.4133(6) 0.0768(19) Uiso 0.54 1 d P
C(37) C 0.0982(5) 0.1281(6) 0.4492(7) 0.0768(19) Uiso 0.44 1 d P
C(38) C 0.0914(4) 0.1960(5) 0.4892(5) 0.0768(19) Uiso 0.60 1 d P
C(39) C 0.1156(6) 0.2238(7) 0.4992(8) 0.0768(19) Uiso 0.44 1 d P
C(40) C 0.24644(19) 0.0457(2) 0.9748(2) 0.0466(10) Uani 1.00 1 d .
C(41) C 0.2068(2) -0.0029(2) 0.9555(3) 0.0808(19) Uani 1.00 1 d .
C(42) C 0.2323(3) 0.0734(2) 1.0392(3) 0.0805(19) Uani 1.00 1 d .
C(43) C 0.3063(2) 0.0232(2) 0.9965(3) 0.0708(16) Uani 1.00 1 d .
C(44) C 0.61647(19) 0.1081(2) 0.6443(2) 0.0504(11) Uani 1.00 1 d .
C(45) C 0.4275(2) 0.1966(2) 0.6927(2) 0.0525(11) Uani 1.00 1 d .
C(46) C 0.2868(2) 0.0203(2) 0.7213(2) 0.0526(11) Uani 1.00 1 d .
C(47) C 0.27396(18) 0.2249(2) 0.7274(2) 0.0440(9) Uani 1.00 1 d .
C(48) C 0.73994(16) 0.27459(19) 0.6099(2) 0.0425(9) Uani 1.00 1 d .
C(49) C 0.11799(16) 0.0990(2) 0.7158(2) 0.0542(13) Uani 1.00 1 d .
C(50) C 0.4605(4) -0.0019(5) 0.5756(6) 0.076(2) Uani 0.61 1 d P
C(51) C 0.4508(4) -0.0539(6) 0.5470(5) 0.088(3) Uani 0.61 1 d P
C(52) C 0.4367(3) -0.0961(4) 0.5878(6) 0.073(2) Uani 0.61 1 d P
C(53) C 0.4316(5) -0.0862(5) 0.6510(6) 0.085(3) Uani 0.61 1 d P
C(54) C 0.4422(5) -0.0326(5) 0.6809(6) 0.090(3) Uani 0.61 1 d P
C(55) C 0.4556(4) 0.0094(4) 0.6423(5) 0.066(2) Uani 0.61 1 d P
C(56) C 0.4293(7) 0.4004(7) 0.9059(10) 0.094(5) Uiso 0.39 1 d P
C(57) C 0.3932(10) 0.4462(9) 0.8752(11) 0.138(9) Uiso 0.39 1 d P
C(58) C 0.3563(9) 0.4308(8) 0.8044(11) 0.115(7) Uiso 0.39 1 d P
C(59) C 0.3525(6) 0.3736(6) 0.7749(8) 0.080(4) Uiso 0.39 1 d P
C(60) C 0.3897(6) 0.3334(6) 0.8105(7) 0.080(4) Uiso 0.39 1 d P
C(61) C 0.4257(6) 0.3494(6) 0.8750(7) 0.073(3) Uiso 0.39 1 d P
C(62) C 0.5000 0.5048(9) 0.7500 0.084(5) Uiso 0.50 2 d SP
C(63) C 0.4615(13) 0.4720(12) 0.6972(16) 0.194(11) Uiso 0.50 1 d P
H(1) H 0.6654 0.2797 0.4946 0.041 Uiso 1.00 1 c R
H(2) H 0.5026 0.2378 0.4661 0.047 Uiso 1.00 1 c R
H(3) H 0.4637 0.1615 0.4416 0.048 Uiso 1.00 1 c R
H(4) H 0.3132 0.1072 0.4670 0.046 Uiso 1.00 1 c R
H(5) H 0.2570 0.1558 0.5050 0.041 Uiso 1.00 1 c R
H(6) H 0.1262 0.1406 0.6013 0.046 Uiso 1.00 1 c R
H(7) H 0.1960 0.0407 0.8364 0.042 Uiso 1.00 1 c R
H(8) H 0.2927 0.1450 0.9711 0.043 Uiso 1.00 1 c R
H(9) H 0.5773 0.3807 0.4255 0.107 Uiso 1.00 1 c R
H(10) H 0.6096 0.3637 0.3648 0.107 Uiso 1.00 1 c R
H(11) H 0.6357 0.3487 0.4459 0.107 Uiso 1.00 1 c R
H(12) H 0.6303 0.2757 0.3451 0.132 Uiso 1.00 1 c R
H(13) H 0.5684 0.2751 0.2970 0.132 Uiso 1.00 1 c R
H(14) H 0.5887 0.2260 0.3519 0.132 Uiso 1.00 1 c R
H(15) H 0.4893 0.2833 0.3447 0.125 Uiso 1.00 1 c R
H(16) H 0.5045 0.3476 0.3520 0.125 Uiso 1.00 1 c R
H(17) H 0.4909 0.3145 0.4181 0.125 Uiso 1.00 1 c R
H(18) H 0.4319 0.0883 0.3289 0.126 Uiso 1.00 1 c R
H(19) H 0.3721 0.0618 0.2964 0.126 Uiso 1.00 1 c R
H(20) H 0.4017 0.0502 0.3773 0.126 Uiso 1.00 1 c R
H(21) H 0.3518 0.2063 0.3195 0.152 Uiso 1.00 1 c R
H(22) H 0.3892 0.1692 0.2790 0.152 Uiso 1.00 1 c R
H(23) H 0.4164 0.1959 0.3543 0.152 Uiso 1.00 1 c R
H(24) H 0.2967 0.0787 0.3349 0.096 Uiso 1.00 1 c R
H(25) H 0.2913 0.1341 0.2888 0.096 Uiso 1.00 1 c R
H(26) H 0.2835 0.1361 0.3690 0.096 Uiso 1.00 1 c R
H(27) H 0.1708 0.0058 0.9673 0.097 Uiso 1.00 1 c R
H(28) H 0.2229 -0.0357 0.9821 0.097 Uiso 1.00 1 c R
H(29) H 0.2013 -0.0104 0.9045 0.097 Uiso 1.00 1 c R
H(30) H 0.2666 0.0879 1.0696 0.097 Uiso 1.00 1 c R
H(31) H 0.2150 0.0465 1.0658 0.097 Uiso 1.00 1 c R
H(32) H 0.2062 0.1039 1.0238 0.097 Uiso 1.00 1 c R
H(33) H 0.3098 -0.0100 0.9687 0.085 Uiso 1.00 1 c R
H(34) H 0.3144 0.0138 1.0470 0.085 Uiso 1.00 1 c R
H(35) H 0.3328 0.0512 0.9876 0.085 Uiso 1.00 1 c R
H(36) H 0.5785 0.0940 0.6414 0.060 Uiso 1.00 1 c R
H(37) H 0.6418 0.0913 0.6850 0.060 Uiso 1.00 1 c R
H(38) H 0.6289 0.0988 0.6007 0.060 Uiso 1.00 1 c R
H(39) H 0.4585 0.2224 0.6937 0.063 Uiso 1.00 1 c R
H(40) H 0.4228 0.1899 0.7411 0.063 Uiso 1.00 1 c R
H(41) H 0.3931 0.2123 0.6643 0.063 Uiso 1.00 1 c R
H(42) H 0.2591 0.0109 0.7493 0.063 Uiso 1.00 1 c R
H(43) H 0.3233 0.0051 0.7443 0.063 Uiso 1.00 1 c R
H(44) H 0.2753 0.0047 0.6736 0.063 Uiso 1.00 1 c R
H(45) H 0.2886 0.2573 0.7558 0.053 Uiso 1.00 1 c R
H(46) H 0.2629 0.2354 0.6774 0.053 Uiso 1.00 1 c R
H(47) H 0.3030 0.1964 0.7330 0.053 Uiso 1.00 1 c R
H(48) H 0.7619 0.2670 0.5740 0.051 Uiso 1.00 1 c R
H(49) H 0.7652 0.2805 0.6560 0.051 Uiso 1.00 1 c R
H(50) H 0.7172 0.3078 0.5965 0.051 Uiso 1.00 1 c R
H(51) H 0.1063 0.1359 0.7275 0.065 Uiso 1.00 1 c R
H(52) H 0.1078 0.0720 0.7487 0.065 Uiso 1.00 1 c R
H(53) H 0.0993 0.0896 0.6672 0.065 Uiso 1.00 1 c R
H(54) H 0.4708 0.0269 0.5475 0.091 Uiso 0.61 1 c R
H(55) H 0.4538 -0.0607 0.4995 0.106 Uiso 0.61 1 c R
H(56) H 0.4309 -0.1324 0.5690 0.087 Uiso 0.61 1 c R
H(57) H 0.4205 -0.1150 0.6784 0.101 Uiso 0.61 1 c R
H(58) H 0.4398 -0.0264 0.7288 0.108 Uiso 0.61 1 c R
H(59) H 0.4614 0.0456 0.6614 0.079 Uiso 0.61 1 c R
H(60) H 0.4561 0.4063 0.9487 0.113 Uiso 0.39 1 c R
H(61) H 0.3929 0.4813 0.8971 0.166 Uiso 0.39 1 c R
H(62) H 0.3345 0.4589 0.7774 0.138 Uiso 0.39 1 c R
H(63) H 0.3257 0.3646 0.7332 0.096 Uiso 0.39 1 c R
H(64) H 0.3907 0.2971 0.7921 0.096 Uiso 0.39 1 c R
H(65) H 0.4499 0.3217 0.8994 0.088 Uiso 0.39 1 c R
H(66) H 0.4272 0.4647 0.7144 0.232 Uiso 0.50 1 c R
H(67) H 0.4793 0.4369 0.6896 0.232 Uiso 0.50 1 c R
H(68) H 0.4521 0.4924 0.6525 0.232 Uiso 0.50 1 c R
H(69) H 0.5200 0.1665 0.6244 0.059 Uiso 1.00 1 c R
H(70) H 0.3512 0.0912 0.6461 0.047 Uiso 0.50 1 c R

loop_
_atom_site_aniso_label
_atom_site_aniso_U_11
_atom_site_aniso_U_22
_atom_site_aniso_U_33
_atom_site_aniso_U_12
_atom_site_aniso_U_13
_atom_site_aniso_U_23
O(1) 0.0348(12) 0.0398(16) 0.0365(14) -0.0019(11) 0.0020(10) 0.0054(12)
O(2) 0.0321(12) 0.0503(18) 0.0360(15) 0.0009(11) 0.0043(11) 0.0109(12)
O(3) 0.0307(12) 0.0424(17) 0.0347(14) 0.0009(10) 0.0021(10) 0.0039(11)
O(4) 0.0373(13) 0.0487(18) 0.0331(14) -0.0077(11) 0.0014(11) 0.0088(12)
N(1) 0.0273(13) 0.0293(17) 0.0403(18) -0.0013(11) 0.0035(12) 0.0039(13)
N(2) 0.0295(15) 0.079(3) 0.0369(19) -0.0097(16) 0.0012(13) 0.0167(18)
N(3) 0.0274(14) 0.051(2) 0.0395(18) -0.0009(13) 0.0074(13) 0.0098(15)
N(4) 0.0271(14) 0.045(2) 0.0364(17) -0.0070(13) 0.0087(12) -0.0029(14)
C(1) 0.0253(15) 0.035(2) 0.037(2) 0.0001(13) 0.0063(14) -0.0002(15)
C(2) 0.0295(16) 0.039(2) 0.037(2) -0.0022(14) 0.0107(14) 0.0040(16)
C(3) 0.0311(17) 0.039(2) 0.038(2) 0.0025(15) 0.0069(15) 0.0051(17)
C(4) 0.0258(16) 0.050(2) 0.041(2) 0.0010(15) 0.0046(15) 0.0074(18)
C(5) 0.0281(16) 0.048(2) 0.037(2) -0.0029(15) 0.0095(15) 0.0051(17)
C(6) 0.0325(17) 0.041(2) 0.0314(19) -0.0017(15) 0.0058(14) 0.0028(16)
C(7) 0.0258(16) 0.042(2) 0.038(2) 0.0007(14) 0.0059(14) 0.0063(17)
C(8) 0.0351(18) 0.048(2) 0.041(2) -0.0025(16) 0.0140(16) -0.0003(18)
C(9) 0.0358(18) 0.045(2) 0.037(2) -0.0035(16) 0.0078(16) -0.0004(17)
C(10) 0.0324(17) 0.041(2) 0.041(2) -0.0063(15) 0.0086(16) -0.0043(17)
C(11) 0.0283(16) 0.035(2) 0.041(2) -0.0009(14) 0.0091(15) 0.0053(16)
C(12) 0.0278(16) 0.041(2) 0.032(2) -0.0004(14) 0.0024(14) 0.0068(16)
C(13) 0.0256(15) 0.031(2) 0.039(2) -0.0056(13) 0.0065(14) -0.0017(15)
C(14) 0.0351(17) 0.033(2) 0.035(2) -0.0027(15) 0.0076(15) 0.0022(15)
C(15) 0.0348(17) 0.034(2) 0.039(2) 0.0029(15) 0.0025(15) 0.0003(16)
C(16) 0.0271(16) 0.044(2) 0.042(2) -0.0010(15) 0.0034(15) -0.0055(18)
C(17) 0.0301(16) 0.033(2) 0.036(2) -0.0063(14) 0.0071(14) -0.0048(16)
C(18) 0.0256(15) 0.036(2) 0.0307(19) -0.0032(13) 0.0013(13) 0.0003(15)
C(19) 0.0255(15) 0.038(2) 0.036(2) -0.0019(14) 0.0076(14) -0.0040(16)
C(20) 0.0332(17) 0.034(2) 0.038(2) -0.0021(14) 0.0078(15) -0.0025(16)
C(21) 0.0360(18) 0.035(2) 0.040(2) 0.0046(15) 0.0101(16) 0.0039(17)
C(22) 0.0271(15) 0.045(2) 0.035(2) 0.0024(15) 0.0045(14) -0.0008(17)
C(23) 0.0253(15) 0.032(2) 0.0349(19) 0.0004(13) 0.0060(13) -0.0029(15)
C(24) 0.0274(15) 0.037(2) 0.0323(19) 0.0002(14) 0.0042(14) 0.0021(15)
C(25) 0.0331(18) 0.055(2) 0.044(2) -0.0011(17) 0.0045(16) 0.014(2)
C(26) 0.080(3) 0.090(5) 0.085(4) -0.020(3) -0.010(3) 0.049(4)
C(27) 0.165(7) 0.120(6) 0.053(3) 0.061(5) 0.043(4) 0.027(3)
C(28) 0.041(2) 0.146(7) 0.116(5) -0.001(3) -0.008(2) 0.092(5)
C(29) 0.047(2) 0.073(3) 0.037(2) -0.015(2) 0.0106(18) -0.007(2)
C(30) 0.073(3) 0.156(8) 0.080(4) 0.008(4) 0.003(3) -0.068(5)
C(31) 0.183(8) 0.147(8) 0.035(3) -0.104(7) -0.008(3) 0.024(3)
C(32) 0.057(3) 0.133(6) 0.046(3) -0.015(3) 0.001(2) 0.001(3)
C(33) 0.048(2) 0.059(3) 0.046(2) 0.023(2) 0.0051(19) 0.011(2)
C(40) 0.053(2) 0.044(2) 0.042(2) 0.0023(19) 0.0069(18) 0.0095(19)
C(41) 0.101(4) 0.069(4) 0.065(3) -0.035(3) 0.003(3) 0.024(3)
C(42) 0.128(5) 0.071(4) 0.053(3) 0.025(3) 0.045(3) 0.020(2)
C(43) 0.076(3) 0.062(3) 0.073(3) 0.026(2) 0.012(2) 0.021(3)
C(44) 0.046(2) 0.044(2) 0.058(2) -0.0043(18) 0.003(2) 0.015(2)
C(45) 0.050(2) 0.068(3) 0.039(2) -0.003(2) 0.0070(19) -0.001(2)
C(46) 0.063(2) 0.042(2) 0.050(2) 0.005(2) 0.006(2) 0.006(2)
C(47) 0.046(2) 0.043(2) 0.043(2) -0.0049(18) 0.0109(18) 0.0075(19)
C(48) 0.0326(17) 0.039(2) 0.055(2) -0.0094(16) 0.0062(17) 0.0059(19)
C(49) 0.0269(18) 0.097(4) 0.039(2) -0.011(2) 0.0067(16) -0.004(2)
C(50) 0.074(5) 0.080(7) 0.076(6) 0.005(5) 0.018(5) 0.011(5)
C(51) 0.065(5) 0.139(12) 0.056(5) 0.015(6) 0.002(4) -0.013(6)
C(52) 0.052(4) 0.063(6) 0.106(8) 0.005(4) 0.023(5) -0.025(5)
C(53) 0.105(8) 0.069(7) 0.087(7) -0.004(6) 0.038(6) 0.007(6)
C(54) 0.124(9) 0.076(7) 0.088(7) 0.003(6) 0.061(7) -0.009(6)
C(55) 0.078(5) 0.048(5) 0.076(6) 0.020(4) 0.023(4) 0.007(4)

loop_
_atom_type_symbol
_atom_type_description
_atom_type_scat_dispersion_real
_atom_type_scat_dispersion_imag
_atom_type_scat_source
H H 0.000 0.000
;
International Tables for Crystallography
(1992, Vol. C, Table 6.1.1.4)
;
N N 0.006 0.003
;
International Tables for Crystallography
(1992, Vol. C, Tables 4.2.6.8 and 6.1.1.4)
;
O O 0.011 0.006
;
International Tables for Crystallography
(1992, Vol. C, Tables 4.2.6.8 and 6.1.1.4)
;
C C 0.003 0.002
;
International Tables for Crystallography
(1992, Vol. C, Tables 4.2.6.8 and 6.1.1.4)
;

loop_
_geom_angle_atom_site_label_1
_geom_angle_atom_site_label_2
_geom_angle_atom_site_label_3
_geom_angle
_geom_angle_site_symmetry_1
_geom_angle_site_symmetry_3
C(24) O(1) C(47) 116.7(2) . .
C(12) O(2) C(45) 113.8(3) . .
C(18) O(3) C(46) 113.9(3) . .
C(6) O(4) C(44) 114.6(3) . .
C(1) N(1) C(23) 117.8(2) . 65602
C(1) N(1) C(48) 117.9(3) . .
C(23) N(1) C(48) 114.5(2) 65602 .
C(5) N(2) C(7) 130.1(3) . .
C(11) N(3) C(13) 127.6(3) . .
C(17) N(4) C(19) 120.4(3) . .
C(17) N(4) C(49) 116.7(3) . .
C(19) N(4) C(49) 114.3(3) . .
N(1) C(1) C(2) 122.0(3) . .
N(1) C(1) C(6) 119.0(3) . .
C(2) C(1) C(6) 118.9(3) . .
C(1) C(2) C(3) 122.0(3) . .
C(2) C(3) C(4) 117.8(3) . .
C(2) C(3) C(25) 120.1(3) . .
C(4) C(3) C(25) 122.1(3) . .
C(3) C(4) C(5) 121.7(3) . .
N(2) C(5) C(4) 123.3(3) . .
N(2) C(5) C(6) 117.1(3) . .
C(4) C(5) C(6) 119.4(3) . .
O(4) C(6) C(1) 121.1(2) . .
O(4) C(6) C(5) 118.3(3) . .
C(1) C(6) C(5) 120.1(3) . .
N(2) C(7) C(8) 124.6(3) . .
N(2) C(7) C(12) 116.2(3) . .
C(8) C(7) C(12) 119.2(3) . .
C(7) C(8) C(9) 121.0(4) . .
C(8) C(9) C(10) 119.1(3) . .
C(8) C(9) C(29) 119.7(4) . .
C(10) C(9) C(29) 121.3(3) . .
C(9) C(10) C(11) 121.2(3) . .
N(3) C(11) C(10) 123.8(3) . .
N(3) C(11) C(12) 117.2(3) . .
C(10) C(11) C(12) 119.0(3) . .
O(2) C(12) C(7) 119.4(2) . .
O(2) C(12) C(11) 120.0(3) . .
C(7) C(12) C(11) 120.5(3) . .
N(3) C(13) C(14) 124.4(3) . .
N(3) C(13) C(18) 115.7(3) . .
C(14) C(13) C(18) 119.8(3) . .
C(13) C(14) C(15) 120.2(3) . .
C(14) C(15) C(16) 118.4(3) . .
C(14) C(15) C(33) 120.0(3) . .
C(16) C(15) C(33) 121.6(3) . .
C(15) C(16) C(17) 122.6(3) . .
N(4) C(17) C(16) 122.9(3) . .
N(4) C(17) C(18) 119.2(3) . .
C(16) C(17) C(18) 117.9(3) . .
O(3) C(18) C(13) 118.1(3) . .
O(3) C(18) C(17) 120.9(3) . .
C(13) C(18) C(17) 120.8(3) . .
N(4) C(19) C(20) 118.7(3) . .
N(4) C(19) C(24) 122.3(3) . .
C(20) C(19) C(24) 119.0(3) . .
C(19) C(20) C(21) 122.3(3) . .
C(20) C(21) C(22) 117.7(3) . .
C(20) C(21) C(40) 122.4(3) . .
C(22) C(21) C(40) 119.8(3) . .
C(21) C(22) C(23) 121.5(3) . .
N(1) C(23) C(22) 120.4(3) 65602 .
N(1) C(23) C(24) 120.1(3) 65602 .
C(22) C(23) C(24) 119.5(3) . .
O(1) C(24) C(19) 118.1(3) . .
O(1) C(24) C(23) 122.0(3) . .
C(19) C(24) C(23) 119.8(3) . .
C(3) C(25) C(26) 112.0(3) . .
C(3) C(25) C(27) 108.7(4) . .
C(3) C(25) C(28) 112.5(4) . .
C(26) C(25) C(27) 106.7(5) . .
C(26) C(25) C(28) 105.6(5) . .
C(27) C(25) C(28) 111.2(5) . .
C(9) C(29) C(30) 107.5(4) . .
C(9) C(29) C(31) 111.3(4) . .
C(9) C(29) C(32) 113.9(4) . .
C(30) C(29) C(31) 110.2(5) . .
C(30) C(29) C(32) 105.2(5) . .
C(31) C(29) C(32) 108.6(5) . .
C(15) C(33) C(34) 104.2(4) . .
C(15) C(33) C(35) 116.1(6) . .
C(15) C(33) C(36) 111.4(5) . .
C(15) C(33) C(37) 104.9(5) . .
C(15) C(33) C(38) 114.9(5) . .
C(15) C(33) C(39) 110.0(6) . .
C(34) C(33) C(35) 56.0(7) . .
C(34) C(33) C(36) 104.5(7) . .
C(34) C(33) C(37) 150.2(7) . .
C(34) C(33) C(38) 102.3(7) . .
C(34) C(33) C(39) 70.4(8) . .
C(35) C(33) C(36) 48.7(7) . .
C(35) C(33) C(37) 104.5(8) . .
C(35) C(33) C(38) 128.1(7) . .
C(35) C(33) C(39) 115.0(9) . .
C(36) C(33) C(37) 58.4(7) . .
C(36) C(33) C(38) 117.6(6) . .
C(36) C(33) C(39) 138.2(7) . .
C(37) C(33) C(38) 70.7(7) . .
C(37) C(33) C(39) 105.0(8) . .
C(38) C(33) C(39) 34.6(7) . .
C(33) C(34) C(35) 54.8(7) . .
C(33) C(34) C(39) 50.4(6) . .
C(35) C(34) C(39) 97.2(10) . .
C(33) C(35) C(34) 69.1(8) . .
C(33) C(35) C(36) 66.1(9) . .
C(34) C(35) C(36) 134.8(14) . .
C(33) C(36) C(35) 65.2(9) . .
C(33) C(36) C(37) 67.1(7) . .
C(35) C(36) C(37) 128.0(13) . .
C(33) C(37) C(36) 54.4(6) . .
C(33) C(37) C(38) 50.5(5) . .
C(36) C(37) C(38) 97.3(9) . .
C(33) C(38) C(37) 58.8(6) . .
C(33) C(38) C(39) 72.4(13) . .
C(37) C(38) C(39) 130.7(16) . .
C(33) C(39) C(34) 59.2(7) . .
C(33) C(39) C(38) 73.0(13) . .
C(34) C(39) C(38) 127.1(17) . .
C(21) C(40) C(41) 112.6(3) . .
C(21) C(40) C(42) 111.0(4) . .
C(21) C(40) C(43) 109.6(4) . .
C(41) C(40) C(42) 107.5(5) . .
C(41) C(40) C(43) 108.2(4) . .
C(42) C(40) C(43) 107.7(4) . .
C(51) C(50) C(55) 121.7(11) . .
C(50) C(51) C(52) 119.4(11) . .
C(51) C(52) C(53) 119.7(11) . .
C(52) C(53) C(54) 120.9(12) . .
C(53) C(54) C(55) 120.7(11) . .
C(50) C(55) C(54) 117.5(10) . .
C(57) C(56) C(61) 122.1(16) . .
C(56) C(57) C(58) 111.8(18) . .
C(57) C(58) C(59) 123.3(16) . .
C(58) C(59) C(60) 118.3(14) . .
C(59) C(60) C(61) 117.1(14) . .
C(56) C(61) C(60) 126.9(14) . .
O(5) C(62) C(63) 122.8(13) . .
O(5) C(62) C(63) 122.8(13) . 65602
C(63) C(62) C(63) 114(2) . 65602

loop_
_geom_bond_atom_site_label_1
_geom_bond_atom_site_label_2
_geom_bond_distance
_geom_bond_site_symmetry_2
O(1) C(24) 1.386(4) .
O(1) C(47) 1.440(5) .
O(2) C(12) 1.390(4) .
O(2) C(45) 1.428(6) .
O(3) C(18) 1.383(4) .
O(3) C(46) 1.423(5) .
O(4) C(6) 1.382(4) .
O(4) C(44) 1.442(5) .
O(5) C(62) 1.25(3) .
N(1) C(1) 1.414(4) .
N(1) C(23) 1.434(4) 65602
N(1) C(48) 1.463(5) .
N(2) C(5) 1.389(5) .
N(2) C(7) 1.398(4) .
N(3) C(11) 1.401(5) .
N(3) C(13) 1.403(4) .
N(4) C(17) 1.408(5) .
N(4) C(19) 1.431(4) .
N(4) C(49) 1.463(4) .
C(1) C(2) 1.391(5) .
C(1) C(6) 1.400(5) .
C(2) C(3) 1.399(4) .
C(3) C(4) 1.388(5) .
C(3) C(25) 1.519(6) .
C(4) C(5) 1.394(5) .
C(5) C(6) 1.396(4) .
C(7) C(8) 1.391(5) .
C(7) C(12) 1.396(5) .
C(8) C(9) 1.384(5) .
C(9) C(10) 1.392(6) .
C(9) C(29) 1.522(6) .
C(10) C(11) 1.387(5) .
C(11) C(12) 1.393(4) .
C(13) C(14) 1.393(5) .
C(13) C(18) 1.384(5) .
C(14) C(15) 1.400(5) .
C(15) C(16) 1.393(6) .
C(15) C(33) 1.522(5) .
C(16) C(17) 1.373(5) .
C(17) C(18) 1.414(5) .
C(19) C(20) 1.390(5) .
C(19) C(24) 1.393(5) .
C(20) C(21) 1.377(5) .
C(21) C(22) 1.391(5) .
C(21) C(40) 1.534(6) .
C(22) C(23) 1.389(5) .
C(23) C(24) 1.394(4) .
C(25) C(26) 1.524(8) .
C(25) C(27) 1.529(10) .
C(25) C(28) 1.528(6) .
C(29) C(30) 1.543(10) .
C(29) C(31) 1.498(10) .
C(29) C(32) 1.538(6) .
C(33) C(34) 1.669(14) .
C(33) C(35) 1.460(15) .
C(33) C(36) 1.470(13) .
C(33) C(37) 1.665(14) .
C(33) C(38) 1.502(13) .
C(33) C(39) 1.498(18) .
C(34) C(35) 1.481(19) .
C(34) C(39) 1.83(2) .
C(35) C(36) 1.209(18) .
C(36) C(37) 1.54(2) .
C(37) C(38) 1.837(19) .
C(38) C(39) 0.89(2) .
C(40) C(41) 1.521(8) .
C(40) C(42) 1.516(8) .
C(40) C(43) 1.535(7) .
C(50) C(51) 1.377(19) .
C(50) C(55) 1.347(16) .
C(51) C(52) 1.377(18) .
C(52) C(53) 1.275(18) .
C(53) C(54) 1.423(17) .
C(54) C(55) 1.340(16) .
C(56) C(57) 1.46(2) .
C(56) C(61) 1.37(2) .
C(57) C(58) 1.52(2) .
C(58) C(59) 1.49(2) .
C(59) C(60) 1.41(2) .
C(60) C(61) 1.418(19) .
C(62) C(63) 1.47(3) .
C(62) C(63) 1.47(3) 65602

loop_
_geom_contact_atom_site_label_1
_geom_contact_atom_site_label_2
_geom_contact_distance
_geom_contact_site_symmetry_2
O(2) C(55) 3.352(10) .
O(5) C(49) 3.261(7) 55505
O(5) C(49) 3.261(7) 55606
C(7) C(39) 3.411(17) 55607
C(8) C(39) 3.384(18) 55607
C(11) C(34) 3.592(13) 55607
C(12) C(55) 3.455(10) .
C(14) C(34) 3.560(13) 55607
C(34) C(11) 3.592(13) 55607
C(34) C(14) 3.560(13) 55607
C(34) C(34) 3.547(16) 55607
C(39) C(7) 3.411(17) 55607
C(39) C(8) 3.384(18) 55607
C(43) C(51) 3.543(11) 55504
C(49) O(5) 3.261(7) 44505
C(51) C(43) 3.543(11) 55404
C(54) C(54) 3.450(16) 65602
C(55) O(2) 3.352(10) .
C(55) C(12) 3.455(10) .

loop_
_geom_torsion_atom_site_label_1
_geom_torsion_atom_site_label_2
_geom_torsion_atom_site_label_3
_geom_torsion_atom_site_label_4
_geom_torsion
_geom_torsion_site_symmetry_1
_geom_torsion_site_symmetry_3
_geom_torsion_site_symmetry_4
C(47) O(1) C(24) C(19) -121.8(3) . . .
C(47) O(1) C(24) C(23) 62.8(5) . . .
C(45) O(2) C(12) C(7) 95.0(4) . . .
C(45) O(2) C(12) C(11) -89.1(4) . . .
C(46) O(3) C(18) C(13) -103.1(4) . . .
C(46) O(3) C(18) C(17) 81.5(4) . . .
C(44) O(4) C(6) C(1) -109.9(4) . . .
C(44) O(4) C(6) C(5) 78.0(4) . . .
C(1) N(1) C(23) C(22) 40.3(5) . 65602 65602
C(1) N(1) C(23) C(24) -141.5(3) . 65602 65602
C(23) N(1) C(1) C(2) -123.7(4) 65602 . .
C(23) N(1) C(1) C(6) 60.3(5) 65602 . .
C(48) N(1) C(1) C(2) 20.2(5) . . .
C(48) N(1) C(1) C(6) -155.8(3) . . .
C(48) N(1) C(23) C(22) -104.8(4) . 65602 65602
C(48) N(1) C(23) C(24) 73.4(4) . 65602 65602
C(5) N(2) C(7) C(8) 16.1(7) . . .
C(5) N(2) C(7) C(12) -164.2(4) . . .
C(7) N(2) C(5) C(4) 25.6(7) . . .
C(7) N(2) C(5) C(6) -158.8(4) . . .
C(11) N(3) C(13) C(14) 1.7(6) . . .
C(11) N(3) C(13) C(18) -175.2(3) . . .
C(13) N(3) C(11) C(10) -41.1(6) . . .
C(13) N(3) C(11) C(12) 141.4(4) . . .
C(17) N(4) C(19) C(20) -139.7(3) . . .
C(17) N(4) C(19) C(24) 41.8(5) . . .
C(19) N(4) C(17) C(16) -133.9(4) . . .
C(19) N(4) C(17) C(18) 46.3(5) . . .
C(49) N(4) C(17) C(16) 12.1(6) . . .
C(49) N(4) C(17) C(18) -167.7(4) . . .
C(49) N(4) C(19) C(20) 73.5(5) . . .
C(49) N(4) C(19) C(24) -105.0(4) . . .
N(1) C(1) C(2) C(3) -174.0(3) . . .
N(1) C(1) C(6) O(4) 0.6(6) . . .
N(1) C(1) C(6) C(5) 172.6(3) . . .
C(2) C(1) C(6) O(4) -175.4(3) . . .
C(2) C(1) C(6) C(5) -3.5(6) . . .
C(6) C(1) C(2) C(3) 2.0(6) . . .
C(1) C(2) C(3) C(4) 0.8(6) . . .
C(1) C(2) C(3) C(25) -177.6(3) . . .
C(2) C(3) C(4) C(5) -2.2(6) . . .
C(2) C(3) C(25) C(26) -43.3(6) . . .
C(2) C(3) C(25) C(27) 74.4(5) . . .
C(2) C(3) C(25) C(28) -162.1(4) . . .
C(4) C(3) C(25) C(26) 138.4(4) . . .
C(4) C(3) C(25) C(27) -104.0(5) . . .
C(4) C(3) C(25) C(28) 19.5(6) . . .
C(25) C(3) C(4) C(5) 176.2(4) . . .
C(3) C(4) C(5) N(2) 176.2(4) . . .
C(3) C(4) C(5) C(6) 0.7(6) . . .
N(2) C(5) C(6) O(4) -1.4(5) . . .
N(2) C(5) C(6) C(1) -173.6(3) . . .
C(4) C(5) C(6) O(4) 174.4(3) . . .
C(4) C(5) C(6) C(1) 2.2(6) . . .
N(2) C(7) C(8) C(9) 179.2(4) . . .
N(2) C(7) C(12) O(2) -2.5(5) . . .
N(2) C(7) C(12) C(11) -178.4(3) . . .
C(8) C(7) C(12) O(2) 177.3(3) . . .
C(8) C(7) C(12) C(11) 1.4(6) . . .
C(12) C(7) C(8) C(9) -0.5(6) . . .
C(7) C(8) C(9) C(10) -0.5(6) . . .
C(7) C(8) C(9) C(29) -179.6(4) . . .
C(8) C(9) C(10) C(11) 0.6(6) . . .
C(8) C(9) C(29) C(30) 74.1(6) . . .
C(8) C(9) C(29) C(31) -46.6(7) . . .
C(8) C(9) C(29) C(32) -169.8(5) . . .
C(10) C(9) C(29) C(30) -105.0(5) . . .
C(10) C(9) C(29) C(31) 134.3(5) . . .
C(10) C(9) C(29) C(32) 11.1(7) . . .
C(29) C(9) C(10) C(11) 179.7(4) . . .
C(9) C(10) C(11) N(3) -177.3(4) . . .
C(9) C(10) C(11) C(12) 0.2(5) . . .
N(3) C(11) C(12) O(2) 0.5(5) . . .
N(3) C(11) C(12) C(7) 176.4(3) . . .
C(10) C(11) C(12) O(2) -177.1(3) . . .
C(10) C(11) C(12) C(7) -1.2(6) . . .
N(3) C(13) C(14) C(15) -179.7(3) . . .
N(3) C(13) C(18) O(3) 0.2(4) . . .
N(3) C(13) C(18) C(17) 175.7(3) . . .
C(14) C(13) C(18) O(3) -176.8(3) . . .
C(14) C(13) C(18) C(17) -1.4(5) . . .
C(18) C(13) C(14) C(15) -2.9(5) . . .
C(13) C(14) C(15) C(16) 4.3(5) . . .
C(13) C(14) C(15) C(33) -176.9(3) . . .
C(14) C(15) C(16) C(17) -1.3(6) . . .
C(14) C(15) C(33) C(34) -52.7(6) . . .
C(14) C(15) C(33) C(35) 6.1(8) . . .
C(14) C(15) C(33) C(36) 59.4(7) . . .
C(14) C(15) C(33) C(37) 120.9(6) . . .
C(14) C(15) C(33) C(38) -163.8(6) . . .
C(14) C(15) C(33) C(39) -126.7(7) . . .
C(16) C(15) C(33) C(34) 126.0(6) . . .
C(16) C(15) C(33) C(35) -175.2(7) . . .
C(16) C(15) C(33) C(36) -121.8(6) . . .
C(16) C(15) C(33) C(37) -60.4(7) . . .
C(16) C(15) C(33) C(38) 14.9(7) . . .
C(16) C(15) C(33) C(39) 52.1(8) . . .
C(33) C(15) C(16) C(17) 179.9(3) . . .
C(15) C(16) C(17) N(4) 177.3(3) . . .
C(15) C(16) C(17) C(18) -2.9(6) . . .
N(4) C(17) C(18) O(3) -0.6(5) . . .
N(4) C(17) C(18) C(13) -175.9(3) . . .
C(16) C(17) C(18) O(3) 179.5(3) . . .
C(16) C(17) C(18) C(13) 4.3(5) . . .
N(4) C(19) C(20) C(21) -179.0(3) . . .
N(4) C(19) C(24) O(1) 6.8(5) . . .
N(4) C(19) C(24) C(23) -177.7(3) . . .
C(20) C(19) C(24) O(1) -171.7(3) . . .
C(20) C(19) C(24) C(23) 3.8(5) . . .
C(24) C(19) C(20) C(21) -0.5(6) . . .
C(19) C(20) C(21) C(22) -2.9(6) . . .
C(19) C(20) C(21) C(40) 179.2(3) . . .
C(20) C(21) C(22) C(23) 3.0(6) . . .
C(20) C(21) C(40) C(41) -10.3(6) . . .
C(20) C(21) C(40) C(42) -130.9(5) . . .
C(20) C(21) C(40) C(43) 110.2(4) . . .
C(22) C(21) C(40) C(41) 171.9(4) . . .
C(22) C(21) C(40) C(42) 51.3(5) . . .
C(22) C(21) C(40) C(43) -67.6(5) . . .
C(40) C(21) C(22) C(23) -179.1(3) . . .
C(21) C(22) C(23) N(1) 178.6(3) . . 65602
C(21) C(22) C(23) C(24) 0.3(5) . . .
N(1) C(23) C(24) O(1) -6.7(5) 65602 . .
N(1) C(23) C(24) C(19) 177.9(3) 65602 . .
C(22) C(23) C(24) O(1) 171.6(3) . . .
C(22) C(23) C(24) C(19) -3.8(5) . . .
C(15) C(33) C(34) C(35) 112.2(7) . . .
C(15) C(33) C(34) C(39) -106.5(6) . . .
C(15) C(33) C(35) C(34) -90.0(7) . . .
C(15) C(33) C(35) C(36) 96.3(8) . . .
C(15) C(33) C(36) C(35) -106.6(8) . . .
C(15) C(33) C(36) C(37) 94.8(7) . . .
C(15) C(33) C(37) C(36) -106.2(6) . . .
C(15) C(33) C(37) C(38) 111.6(6) . . .
C(15) C(33) C(38) C(37) -98.0(7) . . .
C(15) C(33) C(38) C(39) 89.5(12) . . .
C(15) C(33) C(39) C(34) 98.5(6) . . .
C(15) C(33) C(39) C(38) -105.1(11) . . .
C(34) C(33) C(35) C(36) -173.8(10) . . .
C(35) C(33) C(34) C(39) 141.4(9) . . .
C(34) C(33) C(36) C(35) 5.3(9) . . .
C(34) C(33) C(36) C(37) -153.2(7) . . .
C(36) C(33) C(34) C(35) -4.8(8) . . .
C(36) C(33) C(34) C(39) 136.5(7) . . .
C(34) C(33) C(37) C(36) 61.4(16) . . .
C(34) C(33) C(37) C(38) -80.9(16) . . .
C(37) C(33) C(34) C(35) -55.4(17) . . .
C(37) C(33) C(34) C(39) 85.9(16) . . .
C(34) C(33) C(38) C(37) 149.8(7) . . .
C(34) C(33) C(38) C(39) -22.7(13) . . .
C(38) C(33) C(34) C(35) -127.9(8) . . .
C(38) C(33) C(34) C(39) 13.5(7) . . .
C(34) C(33) C(39) C(38) 156.4(13) . . .
C(39) C(33) C(34) C(35) -141.4(9) . . .
C(35) C(33) C(36) C(37) -158.5(10) . . .
C(36) C(33) C(35) C(34) 173.8(10) . . .
C(35) C(33) C(37) C(36) 16.5(8) . . .
C(35) C(33) C(37) C(38) -125.7(8) . . .
C(37) C(33) C(35) C(34) 155.0(7) . . .
C(37) C(33) C(35) C(36) -18.8(9) . . .
C(35) C(33) C(38) C(37) 93.6(10) . . .
C(35) C(33) C(38) C(39) -78.9(14) . . .
C(38) C(33) C(35) C(34) 78.3(10) . . .
C(38) C(33) C(35) C(36) -95.4(11) . . .
C(35) C(33) C(39) C(34) -34.8(8) . . .
C(35) C(33) C(39) C(38) 121.5(12) . . .
C(39) C(33) C(35) C(34) 40.4(9) . . .
C(39) C(33) C(35) C(36) -133.3(9) . . .
C(36) C(33) C(37) C(38) -142.3(8) . . .
C(37) C(33) C(36) C(35) 158.5(10) . . .
C(36) C(33) C(38) C(37) 36.0(8) . . .
C(36) C(33) C(38) C(39) -136.5(13) . . .
C(38) C(33) C(36) C(35) 117.9(9) . . .
C(38) C(33) C(36) C(37) -40.7(9) . . .
C(36) C(33) C(39) C(34) -90.0(12) . . .
C(36) C(33) C(39) C(38) 66.3(18) . . .
C(39) C(33) C(36) C(35) 82.0(14) . . .
C(39) C(33) C(36) C(37) -76.5(14) . . .
C(37) C(33) C(38) C(39) -172.6(13) . . .
C(38) C(33) C(37) C(36) 142.3(8) . . .
C(37) C(33) C(39) C(34) -149.1(7) . . .
C(37) C(33) C(39) C(38) 7.3(13) . . .
C(39) C(33) C(37) C(36) 137.9(9) . . .
C(39) C(33) C(37) C(38) -4.4(8) . . .
C(38) C(33) C(39) C(34) -156.4(13) . . .
C(39) C(33) C(38) C(37) 172.6(13) . . .
C(33) C(34) C(35) C(36) 8.1(13) . . .
C(33) C(34) C(39) C(38) -28.7(16) . . .
C(35) C(34) C(39) C(33) 31.0(7) . . .
C(35) C(34) C(39) C(38) 2(2) . . .
C(39) C(34) C(35) C(33) -29.0(7) . . .
C(39) C(34) C(35) C(36) -21.0(18) . . .
C(33) C(35) C(36) C(37) 25.3(12) . . .
C(34) C(35) C(36) C(33) -8.2(14) . . .
C(34) C(35) C(36) C(37) 17(2) . . .
C(33) C(36) C(37) C(38) 28.4(6) . . .
C(35) C(36) C(37) C(33) -24.9(12) . . .
C(35) C(36) C(37) C(38) 3.5(15) . . .
C(33) C(37) C(38) C(39) 9.4(17) . . .
C(36) C(37) C(38) C(33) -30.1(6) . . .
C(36) C(37) C(38) C(39) -21(2) . . .
C(33) C(38) C(39) C(34) 25.6(13) . . .
C(37) C(38) C(39) C(33) -8.4(15) . . .
C(37) C(38) C(39) C(34) 17(2) . . .
C(51) C(50) C(55) C(54) 1.6(15) . . .
C(55) C(50) C(51) C(52) -1.1(15) . . .
C(50) C(51) C(52) C(53) 1.5(15) . . .
C(51) C(52) C(53) C(54) -2.4(16) . . .
C(52) C(53) C(54) C(55) 2.9(18) . . .
C(53) C(54) C(55) C(50) -2.4(16) . . .
C(57) C(56) C(61) C(60) 2(3) . . .
C(61) C(56) C(57) C(58) -4(3) . . .
C(56) C(57) C(58) C(59) 7(3) . . .
C(57) C(58) C(59) C(60) -8(3) . . .
C(58) C(59) C(60) C(61) 4(2) . . .
C(59) C(60) C(61) C(56) -2(2) . . .
